data_4332806
loop_
_publ_author_name
'Sun, Junliang'
'Li, Guobao'
'Li, Zhaofei'
'You, Liping'
'Lin, Jianhua'

_publ_section_title
;
 Crystal Growth and Structure Determination of Oxygen-Deficient Sr6Co5O15
;
_journal_issue 20
_journal_name_full 'Inorganic Chemistry'
_journal_page_first 8394
_journal_page_last 8402
_journal_paper_doi 10.1021/ic060862m
_journal_volume 45
_journal_year 2006
_chemical_formula_sum 'Co1.25 O3.59 Sr1.5'
_chemical_formula_weight 262.53
_chemical_name_systematic
; 
 ? 
;
_space_group_IT_number 148
_symmetry_space_group_name_Hall '-R 3'
_symmetry_space_group_name_H-M 'R -3 :H'
_atom_sites_solution_hydrogens geom
_atom_sites_solution_primary direct
_atom_sites_solution_secondary difmap
_audit_creation_method SHELXL-97
_cell_angle_alpha 90.00
_cell_angle_beta 90.00
_cell_angle_gamma 120.00
_cell_formula_units_Z 12
_cell_length_a 9.4401(11)
_cell_length_b 9.4401(11)
_cell_length_c 12.476(3)
_cell_measurement_temperature 296(2)
_cell_volume 962.9(3)
_computing_structure_refinement 'SHELXL-97 (Sheldrick, 1997)'
_computing_structure_solution 'SHELXS-97 (Sheldrick, 1990)'
_diffrn_ambient_temperature 296(2)
_diffrn_measured_fraction_theta_full 0.958
_diffrn_measured_fraction_theta_max 0.958
_diffrn_radiation_monochromator graphite
_diffrn_radiation_source 'fine-focus sealed tube'
_diffrn_radiation_type MoK\a
_diffrn_radiation_wavelength 0.71073
_diffrn_reflns_av_R_equivalents 0.0459
_diffrn_reflns_av_sigmaI/netI 0.0421
_diffrn_reflns_limit_h_max 14
_diffrn_reflns_limit_h_min -14
_diffrn_reflns_limit_k_max 14
_diffrn_reflns_limit_k_min -8
_diffrn_reflns_limit_l_max 17
_diffrn_reflns_limit_l_min -18
_diffrn_reflns_number 2857
_diffrn_reflns_theta_full 33.49
_diffrn_reflns_theta_max 33.49
_diffrn_reflns_theta_min 2.98
_exptl_absorpt_coefficient_mu 31.070
_exptl_absorpt_correction_T_max 0.218
_exptl_absorpt_correction_T_min 0.177
_exptl_absorpt_correction_type multi-scan
_exptl_absorpt_process_details '(SADABS; Bruker, 2001)'
_exptl_crystal_density_diffrn 5.433
_exptl_crystal_density_method 'not measured'
_exptl_crystal_F_000 1434
_exptl_crystal_size_max 0.15
_exptl_crystal_size_mid 0.05
_exptl_crystal_size_min 0.05
_refine_diff_density_max 2.581
_refine_diff_density_min -1.378
_refine_diff_density_rms 0.385
_refine_ls_extinction_method none
_refine_ls_goodness_of_fit_ref 1.000
_refine_ls_hydrogen_treatment none
_refine_ls_matrix_type full
_refine_ls_number_parameters 47
_refine_ls_number_reflns 814
_refine_ls_number_restraints 0
_refine_ls_restrained_S_all 1.000
_refine_ls_R_factor_all 0.0414
_refine_ls_R_factor_gt 0.0391
_refine_ls_shift/su_max 0.000
_refine_ls_shift/su_mean 0.000
_refine_ls_structure_factor_coef Fsqd
_refine_ls_weighting_details 'calc w=1/[\s^2^(Fo^2^)+(0.0080P)^2^+69.2401P] where P=(Fo^2^+2Fc^2^)/3'
_refine_ls_weighting_scheme calc
_refine_ls_wR_factor_gt 0.0850
_refine_ls_wR_factor_ref 0.0861
_reflns_number_gt 777
_reflns_number_total 814
_reflns_threshold_expression >2sigma(I)
_cod_data_source_file ic060862msup3.cif
_cod_data_source_block r-3v
_cod_original_cell_volume 962.8(3)
_cod_original_sg_symbol_H-M R-3:H
_cod_original_formula_sum 'Co1.25 O3.59 Sr1.50'
_cod_database_code 4332806

loop_
_symmetry_equiv_pos_as_xyz
'x, y, z'
'-y, x-y, z'
'-x+y, -x, z'
'x+2/3, y+1/3, z+1/3'
'-y+2/3, x-y+1/3, z+1/3'
'-x+y+2/3, -x+1/3, z+1/3'
'x+1/3, y+2/3, z+2/3'
'-y+1/3, x-y+2/3, z+2/3'
'-x+y+1/3, -x+2/3, z+2/3'
'-x, -y, -z'
'y, -x+y, -z'
'x-y, x, -z'
'-x+2/3, -y+1/3, -z+1/3'
'y+2/3, -x+y+1/3, -z+1/3'
'x-y+2/3, x+1/3, -z+1/3'
'-x+1/3, -y+2/3, -z+2/3'
'y+1/3, -x+y+2/3, -z+2/3'
'x-y+1/3, x+2/3, -z+2/3'

loop_
_atom_site_label
_atom_site_type_symbol
_atom_site_fract_x
_atom_site_fract_y
_atom_site_fract_z
_atom_site_U_iso_or_equiv
_atom_site_adp_type
_atom_site_occupancy
_atom_site_symmetry_multiplicity
_atom_site_calc_flag
_atom_site_refinement_flags
Sr1 Sr 0.33223(6) 0.02053(6) 0.08092(4) 0.00983(14) Uani 1 1 d .
Co1 Co 0.0000 0.0000 0.0000 0.0053(3) Uani 1 6 d S
Co2 Co 0.0000 0.0000 0.19193(9) 0.0057(2) Uani 1 3 d S
Co3 Co 0.0000 0.0000 0.60865(11) 0.0137(3) Uani 1 3 d S
O1 O 0.1544(4) 0.1624(5) 0.0944(3) 0.0079(6) Uani 1 1 d .
O2 O 0.1576(5) 0.1548(5) 0.7125(3) 0.0113(7) Uani 1 1 d .
O3 O -0.074(4) -0.1557(16) 0.4987(13) 0.047(6) Uani 0.362(18) 1 d P

loop_
_atom_site_aniso_label
_atom_site_aniso_U_11
_atom_site_aniso_U_22
_atom_site_aniso_U_33
_atom_site_aniso_U_23
_atom_site_aniso_U_13
_atom_site_aniso_U_12
Sr1 0.0081(2) 0.0087(2) 0.0140(2) -0.00440(15) -0.00324(15) 0.00526(18)
Co1 0.0033(4) 0.0033(4) 0.0091(6) 0.000 0.000 0.0017(2)
Co2 0.0036(3) 0.0036(3) 0.0099(5) 0.000 0.000 0.00178(15)
Co3 0.0133(4) 0.0133(4) 0.0144(6) 0.000 0.000 0.00666(19)
O1 0.0039(15) 0.0062(15) 0.0100(15) -0.0003(12) -0.0009(11) -0.0002(12)
O2 0.0078(16) 0.0074(16) 0.0144(16) 0.0013(13) 0.0020(13) 0.0006(14)
O3 0.085(14) 0.007(6) 0.023(7) 0.001(5) -0.031(7) 0.005(9)

loop_
_atom_type_symbol
_atom_type_description
_atom_type_scat_dispersion_real
_atom_type_scat_dispersion_imag
_atom_type_scat_source
O O 0.0106 0.0060 'International Tables Vol C Tables 4.2.6.8 and 6.1.1.4'
Co Co 0.3494 0.9721 'International Tables Vol C Tables 4.2.6.8 and 6.1.1.4'
Sr Sr -1.5307 3.2498 'International Tables Vol C Tables 4.2.6.8 and 6.1.1.4'

loop_
_geom_angle_atom_site_label_1
_geom_angle_atom_site_label_2
_geom_angle_atom_site_label_3
_geom_angle
_geom_angle_site_symmetry_1
_geom_angle_site_symmetry_3
O1 Sr1 O2 131.96(13) 13 18_545
O1 Sr1 O3 74.0(3) 13 16_545
O2 Sr1 O3 66.8(4) 18_545 16_545
O1 Sr1 O3 91.7(6) 13 9_544
O2 Sr1 O3 66.3(4) 18_545 9_544
O3 Sr1 O3 28.7(4) 16_545 9_544
O1 Sr1 O2 67.71(12) 13 5_554
O2 Sr1 O2 120.35(5) 18_545 5_554
O3 Sr1 O2 130.2(5) 16_545 5_554
O3 Sr1 O2 157.4(7) 9_544 5_554
O1 Sr1 O2 63.72(12) 13 6_554
O2 Sr1 O2 81.75(13) 18_545 6_554
O3 Sr1 O2 78.4(6) 16_545 6_554
O3 Sr1 O2 106.6(5) 9_544 6_554
O2 Sr1 O2 56.72(16) 5_554 6_554
O1 Sr1 O1 94.91(11) 13 .
O2 Sr1 O1 133.04(12) 18_545 .
O3 Sr1 O1 146.0(7) 16_545 .
O3 Sr1 O1 124.0(4) 9_544 .
O2 Sr1 O1 69.30(12) 5_554 .
O2 Sr1 O1 125.95(11) 6_554 .
O1 Sr1 O1 122.82(6) 13 3
O2 Sr1 O1 91.10(12) 18_545 3
O3 Sr1 O1 99.9(6) 16_545 3
O3 Sr1 O1 71.2(6) 9_544 3
O2 Sr1 O1 127.24(11) 5_554 3
O2 Sr1 O1 172.75(11) 6_554 3
O1 Sr1 O1 58.76(16) . 3
O1 Sr1 O2 64.41(11) 13 11_556
O2 Sr1 O2 135.47(7) 18_545 11_556
O3 Sr1 O2 86.0(6) 16_545 11_556
O3 Sr1 O2 73.0(3) 9_544 11_556
O2 Sr1 O2 104.17(10) 5_554 11_556
O2 Sr1 O2 128.09(8) 6_554 11_556
O1 Sr1 O2 60.64(11) . 11_556
O1 Sr1 O2 58.43(11) 3 11_556
O1 Sr1 Co2 37.72(8) 13 13
O2 Sr1 Co2 118.44(10) 18_545 13
O3 Sr1 Co2 94.0(5) 16_545 13
O3 Sr1 Co2 120.5(7) 9_544 13
O2 Sr1 Co2 36.92(8) 5_554 13
O2 Sr1 Co2 36.69(8) 6_554 13
O1 Sr1 Co2 95.93(8) . 13
O1 Sr1 Co2 150.40(8) 3 13
O2 Sr1 Co2 97.08(8) 11_556 13
O1 Sr1 Co1 129.99(9) 13 .
O2 Sr1 Co1 97.76(10) 18_545 .
O3 Sr1 Co1 135.3(6) 16_545 .
O3 Sr1 Co1 106.7(6) 9_544 .
O2 Sr1 Co1 94.21(8) 5_554 .
O2 Sr1 Co1 143.24(8) 6_554 .
O1 Sr1 Co1 36.42(8) . .
O1 Sr1 Co1 36.40(8) 3 .
O2 Sr1 Co1 76.95(7) 11_556 .
Co2 Sr1 Co1 128.549(16) 13 .
O1 Sr1 Co2 93.30(9) 13 .
O2 Sr1 Co2 126.28(10) 18_545 .
O3 Sr1 Co2 112.1(7) 16_545 .
O3 Sr1 Co2 89.0(4) 9_544 .
O2 Sr1 Co2 100.93(9) 5_554 .
O2 Sr1 Co2 151.90(8) 6_554 .
O1 Sr1 Co2 35.15(8) . .
O1 Sr1 Co2 35.19(8) 3 .
O2 Sr1 Co2 34.18(7) 11_556 .
Co2 Sr1 Co2 115.227(15) 13 .
Co1 Sr1 Co2 42.81(2) . .
Co2 Co1 Co2 180.0 10 .
Co2 Co1 Sr1 108.348(10) 10 .
Co2 Co1 Sr1 71.652(10) . .
Co2 Co1 Sr1 71.652(10) 10 12
Co2 Co1 Sr1 108.348(10) . 12
Sr1 Co1 Sr1 69.429(9) . 12
Co2 Co1 Sr1 71.652(10) 10 11
Co2 Co1 Sr1 108.348(10) . 11
Sr1 Co1 Sr1 69.429(9) . 11
Sr1 Co1 Sr1 110.571(9) 12 11
Co2 Co1 Sr1 108.348(10) 10 3
Co2 Co1 Sr1 71.652(10) . 3
Sr1 Co1 Sr1 110.571(9) . 3
Sr1 Co1 Sr1 180.00(2) 12 3
Sr1 Co1 Sr1 69.429(9) 11 3
Co2 Co1 Sr1 71.652(10) 10 10
Co2 Co1 Sr1 108.348(10) . 10
Sr1 Co1 Sr1 180.00(2) . 10
Sr1 Co1 Sr1 110.571(9) 12 10
Sr1 Co1 Sr1 110.571(9) 11 10
Sr1 Co1 Sr1 69.429(9) 3 10
Co2 Co1 Sr1 108.348(10) 10 2
Co2 Co1 Sr1 71.652(10) . 2
Sr1 Co1 Sr1 110.571(9) . 2
Sr1 Co1 Sr1 69.429(9) 12 2
Sr1 Co1 Sr1 180.00(2) 11 2
Sr1 Co1 Sr1 110.571(9) 3 2
Sr1 Co1 Sr1 69.429(9) 10 2
O1 Co2 O1 84.45(16) . 3
O1 Co2 O1 84.45(16) . 2
O1 Co2 O1 84.45(16) 3 2
O1 Co2 O2 97.26(16) . 11_556
O1 Co2 O2 93.67(16) 3 11_556
O1 Co2 O2 177.34(17) 2 11_556
O1 Co2 O2 93.67(16) . 12_556
O1 Co2 O2 177.34(17) 3 12_556
O1 Co2 O2 97.26(16) 2 12_556
O2 Co2 O2 84.69(18) 11_556 12_556
O1 Co2 O2 177.34(17) . 10_556
O1 Co2 O2 97.26(16) 3 10_556
O1 Co2 O2 93.67(16) 2 10_556
O2 Co2 O2 84.69(18) 11_556 10_556
O2 Co2 O2 84.69(18) 12_556 10_556
O1 Co2 Co1 50.89(11) . .
O1 Co2 Co1 50.89(11) 3 .
O1 Co2 Co1 50.89(11) 2 .
O2 Co2 Co1 128.94(12) 11_556 .
O2 Co2 Co1 128.94(12) 12_556 .
O2 Co2 Co1 128.94(12) 10_556 .
O1 Co2 Co3 129.11(11) . 10_556
O1 Co2 Co3 129.11(11) 3 10_556
O1 Co2 Co3 129.11(11) 2 10_556
O2 Co2 Co3 51.06(12) 11_556 10_556
O2 Co2 Co3 51.06(12) 12_556 10_556
O2 Co2 Co3 51.06(12) 10_556 10_556
Co1 Co2 Co3 180.0 . 10_556
O1 Co2 Sr1 126.30(12) . 15_445
O1 Co2 Sr1 53.24(10) 3 15_445
O1 Co2 Sr1 117.35(11) 2 15_445
O2 Co2 Sr1 59.99(12) 11_556 15_445
O2 Co2 Sr1 127.16(13) 12_556 15_445
O2 Co2 Sr1 56.27(12) 10_556 15_445
Co1 Co2 Sr1 103.85(2) . 15_445
Co3 Co2 Sr1 76.15(2) 10_556 15_445
O1 Co2 Sr1 53.24(10) . 13
O1 Co2 Sr1 117.35(11) 3 13
O1 Co2 Sr1 126.30(12) 2 13
O2 Co2 Sr1 56.27(12) 11_556 13
O2 Co2 Sr1 59.99(13) 12_556 13
O2 Co2 Sr1 127.16(13) 10_556 13
Co1 Co2 Sr1 103.85(2) . 13
Co3 Co2 Sr1 76.15(2) 10_556 13
Sr1 Co2 Sr1 114.458(17) 15_445 13
O1 Co2 Sr1 117.35(11) . 14_455
O1 Co2 Sr1 126.30(12) 3 14_455
O1 Co2 Sr1 53.24(10) 2 14_455
O2 Co2 Sr1 127.16(13) 11_556 14_455
O2 Co2 Sr1 56.27(12) 12_556 14_455
O2 Co2 Sr1 59.99(12) 10_556 14_455
Co1 Co2 Sr1 103.85(2) . 14_455
Co3 Co2 Sr1 76.15(2) 10_556 14_455
Sr1 Co2 Sr1 114.457(17) 15_445 14_455
Sr1 Co2 Sr1 114.456(17) 13 14_455
O1 Co2 Sr1 116.43(11) . 3
O1 Co2 Sr1 51.60(11) 3 3
O1 Co2 Sr1 52.59(11) 2 3
O2 Co2 Sr1 124.75(13) 11_556 3
O2 Co2 Sr1 131.05(13) 12_556 3
O2 Co2 Sr1 63.52(12) 10_556 3
Co1 Co2 Sr1 65.54(2) . 3
Co3 Co2 Sr1 114.46(2) 10_556 3
Sr1 Co2 Sr1 64.772(15) 15_445 3
Sr1 Co2 Sr1 167.76(3) 13 3
Sr1 Co2 Sr1 75.309(18) 14_455 3
O3 Co3 O3 73.3(8) 11_556 12_556
O3 Co3 O3 73.3(8) 11_556 10_556
O3 Co3 O3 73.3(8) 12_556 10_556
O3 Co3 O3 40.1(2) 11_556 .
O3 Co3 O3 40.1(2) 12_556 .
O3 Co3 O3 86.4(6) 10_556 .
O3 Co3 O3 40.1(2) 11_556 3
O3 Co3 O3 86.4(6) 12_556 3
O3 Co3 O3 40.1(2) 10_556 3
O3 Co3 O3 72.2(7) . 3
O3 Co3 O3 86.4(6) 11_556 2
O3 Co3 O3 40.1(2) 12_556 2
O3 Co3 O3 40.1(2) 10_556 2
O3 Co3 O3 72.2(7) . 2
O3 Co3 O3 72.2(7) 3 2
O3 Co3 O2 159.8(10) 11_556 .
O3 Co3 O2 117.0(10) 12_556 .
O3 Co3 O2 92.5(5) 10_556 .
O3 Co3 O2 156.0(10) . .
O3 Co3 O2 120.5(10) 3 .
O3 Co3 O2 91.7(5) 2 .
O3 Co3 O2 92.5(5) 11_556 2
O3 Co3 O2 159.8(10) 12_556 2
O3 Co3 O2 117.0(10) 10_556 2
O3 Co3 O2 120.5(10) . 2
O3 Co3 O2 91.7(5) 3 2
O3 Co3 O2 156.0(10) 2 2
O2 Co3 O2 81.16(17) . 2
O3 Co3 O2 117.0(10) 11_556 3
O3 Co3 O2 92.5(5) 12_556 3
O3 Co3 O2 159.8(10) 10_556 3
O3 Co3 O2 91.7(5) . 3
O3 Co3 O2 156.0(10) 3 3
O3 Co3 O2 120.5(10) 2 3
O2 Co3 O2 81.16(17) . 3
O2 Co3 O2 81.16(17) 2 3
O3 Co3 Co2 136.4(5) 11_556 10_556
O3 Co3 Co2 136.4(5) 12_556 10_556
O3 Co3 Co2 136.4(5) 10_556 10_556
O3 Co3 Co2 137.1(5) . 10_556
O3 Co3 Co2 137.1(5) 3 10_556
O3 Co3 Co2 137.1(5) 2 10_556
O2 Co3 Co2 48.69(12) . 10_556
O2 Co3 Co2 48.69(12) 2 10_556
O2 Co3 Co2 48.69(12) 3 10_556
O3 Co3 Co3 43.6(5) 11_556 10_556
O3 Co3 Co3 43.6(5) 12_556 10_556
O3 Co3 Co3 43.6(5) 10_556 10_556
O3 Co3 Co3 42.9(5) . 10_556
O3 Co3 Co3 42.9(5) 3 10_556
O3 Co3 Co3 42.9(5) 2 10_556
O2 Co3 Co3 131.31(12) . 10_556
O2 Co3 Co3 131.31(12) 2 10_556
O2 Co3 Co3 131.31(12) 3 10_556
Co2 Co3 Co3 180.0 10_556 10_556
O3 Co3 Sr1 49.8(6) 11_556 18_445
O3 Co3 Sr1 122.9(8) 12_556 18_445
O3 Co3 Sr1 85.3(10) 10_556 18_445
O3 Co3 Sr1 87.6(10) . 18_445
O3 Co3 Sr1 48.8(6) 3 18_445
O3 Co3 Sr1 121.0(8) 2 18_445
O2 Co3 Sr1 116.25(12) . 18_445
O2 Co3 Sr1 46.20(11) 2 18_445
O2 Co3 Sr1 114.74(12) 3 18_445
Co2 Co3 Sr1 94.88(2) 10_556 18_445
Co3 Co3 Sr1 85.12(2) 10_556 18_445
Co2 O1 Sr1 89.04(13) . 13
Co2 O1 Sr1 93.25(14) . .
Sr1 O1 Sr1 85.09(11) 13 .
Co2 O1 Sr1 92.22(14) . 2
Sr1 O1 Sr1 99.98(13) 13 2
Sr1 O1 Sr1 172.61(16) . 2
Co2 O2 Co3 80.25(15) 10_556 .
Co2 O2 Sr1 178.1(2) 10_556 17
Co3 O2 Sr1 98.46(16) . 17
Co2 O2 Sr1 86.81(14) 10_556 9
Co3 O2 Sr1 99.05(16) . 9
Sr1 O2 Sr1 91.99(13) 17 9
Co2 O2 Sr1 83.32(14) 10_556 8_545
Co3 O2 Sr1 95.12(15) . 8_545
Sr1 O2 Sr1 98.25(13) 17 8_545
Sr1 O2 Sr1 161.10(17) 9 8_545
Co2 O2 Sr1 82.30(13) 10_556 12_556
Co3 O2 Sr1 162.07(18) . 12_556
Sr1 O2 Sr1 98.87(13) 17 12_556
Sr1 O2 Sr1 75.83(10) 9 12_556
Sr1 O2 Sr1 86.88(11) 8_545 12_556
O3 O3 O3 119.94(14) 12_556 11_556
O3 O3 Co3 71.0(10) 12_556 10_556
O3 O3 Co3 71.0(10) 11_556 10_556
O3 O3 Co3 69.0(11) 12_556 .
O3 O3 Co3 69.0(11) 11_556 .
Co3 O3 Co3 93.6(6) 10_556 .
O3 O3 Sr1 77.2(17) 12_556 16_545
O3 O3 Sr1 149(2) 11_556 16_545
Co3 O3 Sr1 139.5(17) 10_556 16_545
Co3 O3 Sr1 97.7(6) . 16_545
O3 O3 Sr1 155(2) 12_556 5_445
O3 O3 Sr1 74.1(16) 11_556 5_445
Co3 O3 Sr1 97.1(7) 10_556 5_445
Co3 O3 Sr1 135.5(16) . 5_445
Sr1 O3 Sr1 101.4(5) 16_545 5_445

loop_
_geom_bond_atom_site_label_1
_geom_bond_atom_site_label_2
_geom_bond_distance
_geom_bond_site_symmetry_2
Sr1 O1 2.525(4) 13
Sr1 O2 2.450(4) 18_545
Sr1 O3 2.55(2) 16_545
Sr1 O3 2.58(2) 9_544
Sr1 O2 2.625(4) 5_554
Sr1 O2 2.748(4) 6_554
Sr1 O1 2.625(4) .
Sr1 O1 2.658(4) 3
Sr1 O2 3.021(4) 11_556
Sr1 Co2 3.1517(7) 13
Sr1 Co1 3.2071(6) .
Sr1 Co2 3.3443(8) .
Co1 Co2 2.3944(13) 10
Co1 Co2 2.3944(13) .
Co1 Sr1 3.2071(6) 12
Co1 Sr1 3.2071(6) 11
Co1 Sr1 3.2071(6) 3
Co1 Sr1 3.2071(6) 10
Co1 Sr1 3.2071(6) 2
Co2 O1 1.929(4) .
Co2 O1 1.929(4) 3
Co2 O1 1.929(4) 2
Co2 O2 1.896(4) 11_556
Co2 O2 1.896(4) 12_556
Co2 O2 1.896(4) 10_556
Co2 Co3 2.4878(18) 10_556
Co2 Sr1 3.1517(7) 15_445
Co2 Sr1 3.1517(7) 13
Co2 Sr1 3.1518(7) 14_455
Co2 Sr1 3.3443(8) 3
Co3 O3 1.849(15) 11_556
Co3 O3 1.849(15) 12_556
Co3 O3 1.849(15) 10_556
Co3 O3 1.872(16) .
Co3 O3 1.872(16) 3
Co3 O3 1.872(16) 2
Co3 O2 1.963(4) .
Co3 O2 1.963(4) 2
Co3 O2 1.963(4) 3
Co3 Co2 2.4878(18) 10_556
Co3 Co3 2.711(3) 10_556
Co3 Sr1 3.3579(6) 18_445
O1 Sr1 2.525(4) 13
O1 Sr1 2.658(4) 2
O2 Co2 1.896(4) 10_556
O2 Sr1 2.450(4) 17
O2 Sr1 2.625(4) 9
O2 Sr1 2.748(4) 8_545
O2 Sr1 3.021(4) 12_556
O3 O3 1.274(13) 12_556
O3 O3 1.274(13) 11_556
O3 Co3 1.849(15) 10_556
O3 Sr1 2.55(2) 16_545
O3 Sr1 2.58(2) 5_445
